data_2020682
loop_
_publ_author_name
'Lu, Norman'
'Alagesan, Mani'
'Ho, Chi-Liang'
'Wei, Rong-Jyun'
'Kung, Chih-Chieh'
'Chang, Jung-Shan'
'Wen, Yuh-Sheng'
'Liu, Ling-Kang'

_publ_section_title
;
 New fluorous ponytailed 4-[(2,2,2-trifluoroethoxy)methyl]pyridinium
 halide salts
;
_journal_issue 12
_journal_name_full 'Acta Crystallographica Section C'
_journal_page_first 1007
_journal_page_last 1011
_journal_paper_doi 10.1107/S2053229616018428
_journal_volume 72
_journal_year 2016
_chemical_formula_iupac 'C8 H9 F3 N O +, Cl -'
_chemical_formula_moiety 'C8 H9 F3 N O +, Cl -'
_chemical_formula_sum 'C8 H9 Cl F3 N O'
_chemical_formula_weight 227.61
_chemical_name_systematic
;
4-[(2,2,2-Trifluoroethoxy)methyl]pyridinium chloride
;
_space_group_crystal_system orthorhombic
_space_group_IT_number 61
_space_group_name_Hall '-P 2ac 2ab'
_space_group_name_H-M_alt 'P b c a'
_symmetry_space_group_name_Hall '-P 2ac 2ab'
_symmetry_space_group_name_H-M 'P b c a'
_atom_sites_solution_hydrogens difmap
_audit_creation_method SHELXL-2013
_cell_angle_alpha 90
_cell_angle_beta 90
_cell_angle_gamma 90
_cell_formula_units_Z 8
_cell_length_a 9.2236(3)
_cell_length_b 13.5704(5)
_cell_length_c 15.8600(5)
_cell_measurement_reflns_used 9946
_cell_measurement_temperature 100.0(2)
_cell_measurement_theta_max 26.13
_cell_measurement_theta_min 2.57
_cell_volume 1985.16(12)
_computing_cell_refinement
;
SAINT (Bruker, 2001)
;
_computing_data_collection
;
SMART (Bruker, 2001)
;
_computing_data_reduction
;
SAINT (Bruker, 2001)
;
_computing_molecular_graphics
;
shelXle (H\"ubschle <i>et al.</i>,  2011) and
ORTEP-3 for Windows (Farrugia, 2012)
;
_computing_publication_material
;
SHELXL2013 (Sheldrick, 2015b) and WinGX (Farrugia, 2012)
;
_computing_structure_refinement
;
SHELXL2013 (Sheldrick, 2015)
;
_computing_structure_solution
;
SIR92 (Altomare <i>et al.</i>,  1993)
;
_diffrn_ambient_temperature 100.0(2)
_diffrn_measured_fraction_theta_full 1.000
_diffrn_measured_fraction_theta_max 1.000
_diffrn_measurement_device_type 'Bruker APEXII CCD'
_diffrn_measurement_method '\f and \w scans'
_diffrn_radiation_type MoK\a
_diffrn_radiation_wavelength 0.71073
_diffrn_reflns_av_R_equivalents 0.0504
_diffrn_reflns_limit_h_max 11
_diffrn_reflns_limit_h_min -11
_diffrn_reflns_limit_k_max 17
_diffrn_reflns_limit_k_min -17
_diffrn_reflns_limit_l_max 20
_diffrn_reflns_limit_l_min -20
_diffrn_reflns_number 63957
_diffrn_reflns_theta_full 25.000
_diffrn_reflns_theta_max 27.094
_diffrn_reflns_theta_min 2.568
_exptl_absorpt_coefficient_mu 0.396
_exptl_absorpt_correction_T_max 0.9705
_exptl_absorpt_correction_T_min 0.9215
_exptl_absorpt_correction_type multi-scan
_exptl_absorpt_process_details
;
(SADABS; Bruker, 2001)
;
_exptl_crystal_colour colourless
_exptl_crystal_density_diffrn 1.523
_exptl_crystal_description prism
_exptl_crystal_F_000 928
_exptl_crystal_size_max 0.22
_exptl_crystal_size_mid 0.18
_exptl_crystal_size_min 0.12
_refine_diff_density_max 0.281
_refine_diff_density_min -0.231
_refine_ls_extinction_method none
_refine_ls_goodness_of_fit_ref 1.049
_refine_ls_hydrogen_treatment refall
_refine_ls_matrix_type full
_refine_ls_number_parameters 163
_refine_ls_number_reflns 2189
_refine_ls_number_restraints 0
_refine_ls_restrained_S_all 1.049
_refine_ls_R_factor_all 0.0309
_refine_ls_R_factor_gt 0.0249
_refine_ls_shift/su_max 0.000
_refine_ls_shift/su_mean 0.000
_refine_ls_structure_factor_coef Fsqd
_refine_ls_weighting_details 'w=1/[\s^2^(Fo^2^)+(0.0255P)^2^+1.0937P] where P=(Fo^2^+2Fc^2^)/3'
_refine_ls_weighting_scheme calc
_refine_ls_wR_factor_gt 0.0592
_refine_ls_wR_factor_ref 0.0636
_reflns_number_gt 1927
_reflns_number_total 2189
_reflns_threshold_expression 'I > 2\s(I)'
_cod_data_source_file ku3190sup1.cif
_cod_data_source_block i16195
_cod_database_code 2020682
_shelx_space_group_comment
;
The symmetry employed for this shelxl refinement is uniquely defined
by the following loop, which should always be used as a source of
symmetry information in preference to the above space-group names.
They are only intended as comments.
;
_shelxl_version_number .2013

loop_
_space_group_symop_operation_xyz
'x, y, z'
'-x+1/2, -y, z+1/2'
'x+1/2, -y+1/2, -z'
'-x, y+1/2, -z+1/2'
'-x, -y, -z'
'x-1/2, y, -z-1/2'
'-x-1/2, y-1/2, z'
'x, -y-1/2, z-1/2'

loop_
_atom_site_type_symbol
_atom_site_label
_atom_site_fract_x
_atom_site_fract_y
_atom_site_fract_z
_atom_site_U_iso_or_equiv
_atom_site_adp_type
_atom_site_calc_flag
_atom_site_occupancy
Cl Cl1 0.05957(3) -0.15913(2) -0.10192(2) 0.01914(9) Uani d 1
F F1 0.62467(11) 0.35557(6) 0.09652(5) 0.0328(2) Uani d 1
F F2 0.68077(8) 0.40956(6) 0.21971(5) 0.02548(19) Uani d 1
F F3 0.45867(9) 0.37504(6) 0.19017(6) 0.0309(2) Uani d 1
O O1 0.53248(10) 0.18040(7) 0.16109(6) 0.0213(2) Uani d 1
N N1 0.26627(12) -0.08440(8) 0.02742(7) 0.0177(2) Uani d 1
C C1 0.39350(14) -0.12504(10) 0.04880(8) 0.0185(3) Uani d 1
C C2 0.48867(14) -0.07384(9) 0.09915(8) 0.0173(3) Uani d 1
C C3 0.45331(13) 0.02072(9) 0.12647(7) 0.0159(2) Uani d 1
C C4 0.31866(14) 0.05944(9) 0.10412(8) 0.0180(3) Uani d 1
C C5 0.22692(14) 0.00532(10) 0.05434(8) 0.0193(3) Uani d 1
C C6 0.55635(14) 0.07928(9) 0.17978(8) 0.0183(3) Uani d 1
C C7 0.62181(14) 0.24287(9) 0.20975(8) 0.0171(3) Uani d 1
C C8 0.59554(14) 0.34516(9) 0.17858(8) 0.0194(3) Uani d 1
H H1A 0.2052(19) -0.1167(13) -0.0078(11) 0.037(5) Uiso d 1
H H1 0.4144(16) -0.1877(11) 0.0281(9) 0.019(4) Uiso d 1
H H2 0.5773(16) -0.1027(11) 0.1124(9) 0.020(4) Uiso d 1
H H4 0.2881(16) 0.1212(12) 0.1221(9) 0.022(4) Uiso d 1
H H5 0.1349(17) 0.0282(11) 0.0377(9) 0.021(4) Uiso d 1
H H6A 0.5379(15) 0.0666(11) 0.2397(10) 0.020(4) Uiso d 1
H H6B 0.6549(18) 0.0616(11) 0.1670(9) 0.023(4) Uiso d 1
H H7A 0.7214(16) 0.2299(10) 0.2016(8) 0.017(4) Uiso d 1
H H7B 0.5952(15) 0.2414(11) 0.2692(9) 0.017(3) Uiso d 1

loop_
_atom_site_aniso_label
_atom_site_aniso_U_11
_atom_site_aniso_U_22
_atom_site_aniso_U_33
_atom_site_aniso_U_12
_atom_site_aniso_U_13
_atom_site_aniso_U_23
Cl1 0.01730(16) 0.01961(16) 0.02051(16) -0.00136(11) -0.00131(11) -0.00397(11)
F1 0.0531(6) 0.0259(5) 0.0194(4) -0.0062(4) 0.0023(4) 0.0056(3)
F2 0.0275(4) 0.0185(4) 0.0304(4) -0.0073(3) 0.0003(3) -0.0042(3)
F3 0.0222(4) 0.0228(4) 0.0477(5) 0.0047(3) -0.0028(4) -0.0005(4)
O1 0.0270(5) 0.0121(4) 0.0247(5) -0.0027(4) -0.0091(4) 0.0009(4)
N1 0.0181(5) 0.0170(5) 0.0180(5) -0.0030(4) -0.0020(4) 0.0003(4)
C1 0.0230(6) 0.0148(6) 0.0178(6) 0.0017(5) 0.0007(5) 0.0003(5)
C2 0.0176(6) 0.0165(6) 0.0179(6) 0.0029(5) -0.0008(5) 0.0022(5)
C3 0.0190(6) 0.0156(6) 0.0129(5) -0.0014(5) 0.0015(5) 0.0025(5)
C4 0.0189(6) 0.0143(6) 0.0207(6) 0.0019(5) 0.0016(5) 0.0001(5)
C5 0.0158(6) 0.0198(6) 0.0223(6) 0.0013(5) 0.0006(5) 0.0033(5)
C6 0.0218(6) 0.0139(6) 0.0193(6) 0.0004(5) -0.0032(5) 0.0014(5)
C7 0.0169(6) 0.0175(6) 0.0170(6) -0.0023(5) -0.0007(5) -0.0011(5)
C8 0.0206(6) 0.0185(6) 0.0192(6) -0.0024(5) 0.0018(5) -0.0018(5)

loop_
_atom_type_symbol
_atom_type_description
_atom_type_scat_dispersion_real
_atom_type_scat_dispersion_imag
_atom_type_scat_source
Cl Cl 0.1484 0.1585 'International Tables Vol C Tables 4.2.6.8 and 6.1.1.4'
F F 0.0171 0.0103 'International Tables Vol C Tables 4.2.6.8 and 6.1.1.4'
O O 0.0106 0.0060 'International Tables Vol C Tables 4.2.6.8 and 6.1.1.4'
N N 0.0061 0.0033 'International Tables Vol C Tables 4.2.6.8 and 6.1.1.4'
C C 0.0033 0.0016 'International Tables Vol C Tables 4.2.6.8 and 6.1.1.4'
H H 0.0000 0.0000 'International Tables Vol C Tables 4.2.6.8 and 6.1.1.4'

loop_
_geom_angle_atom_site_label_1
_geom_angle_atom_site_label_2
_geom_angle_atom_site_label_3
_geom_angle
C7 O1 C6 112.05(9)
C5 N1 C1 122.03(11)
C5 N1 H1A 117.9(11)
C1 N1 H1A 120.1(11)
N1 C1 C2 119.86(12)
N1 C1 H1 117.9(9)
C2 C1 H1 122.3(9)
C1 C2 C3 119.77(12)
C1 C2 H2 118.7(9)
C3 C2 H2 121.5(9)
C2 C3 C4 118.46(12)
C2 C3 C6 120.99(11)
C4 C3 C6 120.54(11)
C5 C4 C3 119.63(12)
C5 C4 H4 118.2(9)
C3 C4 H4 122.1(9)
N1 C5 C4 120.20(12)
N1 C5 H5 117.0(9)
C4 C5 H5 122.8(9)
O1 C6 C3 107.21(10)
O1 C6 H6A 110.2(9)
C3 C6 H6A 110.1(9)
O1 C6 H6B 110.1(9)
C3 C6 H6B 110.4(9)
H6A C6 H6B 108.9(12)
O1 C7 C8 106.41(10)
O1 C7 H7A 112.4(9)
C8 C7 H7A 106.6(9)
O1 C7 H7B 111.7(8)
C8 C7 H7B 107.4(9)
H7A C7 H7B 111.9(12)
F1 C8 F3 106.94(11)
F1 C8 F2 106.63(10)
F3 C8 F2 106.73(10)
F1 C8 C7 112.83(11)
F3 C8 C7 112.90(11)
F2 C8 C7 110.42(10)

loop_
_geom_bond_atom_site_label_1
_geom_bond_atom_site_label_2
_geom_bond_distance
F1 C8 1.3365(15)
F2 C8 1.3444(14)
F3 C8 1.3387(15)
O1 C7 1.4118(15)
O1 C6 1.4210(15)
N1 C5 1.3403(17)
N1 C1 1.3403(17)
N1 H1A 0.906(18)
C1 C2 1.3752(18)
C1 H1 0.931(15)
C2 C3 1.3932(17)
C2 H2 0.931(15)
C3 C4 1.3943(17)
C3 C6 1.4999(17)
C4 C5 1.3706(18)
C4 H4 0.929(16)
C5 H5 0.942(16)
C6 H6A 0.980(15)
C6 H6B 0.961(16)
C7 C8 1.4933(18)
C7 H7A 0.944(15)
C7 H7B 0.975(15)

loop_
_geom_hbond_atom_site_label_D
_geom_hbond_atom_site_label_H
_geom_hbond_atom_site_label_A
_geom_hbond_site_symmetry_A
_geom_hbond_distance_DH
_geom_hbond_distance_HA
_geom_hbond_distance_DA
_geom_hbond_angle_DHA
_geom_hbond_publ_flag
N1 H1A Cl1 . 0.91(2) 2.09(2) 2.9790(10) 167(2) yes
C1 H1 Cl1 3_555 0.93(2) 2.74(2) 3.4110(10) 130.0(10) yes
C5 H5 Cl1 5_555 0.94(2) 2.72(2) 3.4510(10) 135.0(10) yes
C6 H6A Cl1 2_555 0.98(2) 2.95(2) 3.7820(10) 144.0(10) yes
C7 H7A Cl1 5_655 0.94(2) 2.740(10) 3.5850(10) 150.0(10) yes
C7 H7B Cl1 2_555 0.980(10) 2.730(10) 3.5850(10) 150.0(10) yes
C5 H5 F1 3_455 0.94(2) 2.65(2) 3.190(2) 117.0(10) yes
C8 F2 C3 4_655 1.3440(10) 3.1240(10) . 117.50(10) yes

loop_
_geom_torsion_atom_site_label_1
_geom_torsion_atom_site_label_2
_geom_torsion_atom_site_label_3
_geom_torsion_atom_site_label_4
_geom_torsion
C5 N1 C1 C2 -0.68(18)
N1 C1 C2 C3 -1.10(19)
C1 C2 C3 C4 2.32(18)
C1 C2 C3 C6 -178.58(12)
C2 C3 C4 C5 -1.84(18)
C6 C3 C4 C5 179.06(11)
C1 N1 C5 C4 1.17(19)
C3 C4 C5 N1 0.13(19)
C7 O1 C6 C3 178.44(10)
C2 C3 C6 O1 149.91(11)
C4 C3 C6 O1 -31.00(16)
C6 O1 C7 C8 175.04(10)
O1 C7 C8 F1 -58.56(14)
O1 C7 C8 F3 62.84(13)
O1 C7 C8 F2 -177.77(10)

_cod_database_fobs_code 2020682
